data_1527544
loop_
_publ_author_name
'Hoppe, R.'
'Rieck, H.'

_publ_section_title
;
 Zur Kenntnis von Na4 (Fe O3)
;
_journal_name_full 'Zeitschrift fuer Anorganische und Allgemeine Chemie'
_journal_page_first 95
_journal_page_last 104
_journal_volume 437
_journal_year 1977
_chemical_formula_sum 'Fe Na4 O3'
_chemical_name_systematic 'Na4 (Fe O3)'
_space_group_IT_number 9
_symmetry_space_group_name_Hall 'C -2yc'
_symmetry_space_group_name_H-M 'C 1 c 1'
_cell_angle_alpha 90
_cell_angle_beta 114
_cell_angle_gamma 90
_cell_formula_units_Z 4
_cell_length_a 10.967
_cell_length_b 5.82
_cell_length_c 8.224
_cell_volume 479.539
_citation_journal_id_ASTM ZAACAB
_cod_data_source_file Hoppe_ZAACAB_1977_911.cif
_cod_data_source_block Fe1Na4O3
_cod_original_cell_volume 479.5392
_cod_original_formula_sum 'Fe1 Na4 O3'
_cod_database_code 1527544

loop_
_symmetry_equiv_pos_as_xyz
x,y,z
x,-y,z+1/2
x+1/2,y+1/2,z
x+1/2,-y+1/2,z+1/2

loop_
_atom_site_label
_atom_site_type_symbol
_atom_site_fract_x
_atom_site_fract_y
_atom_site_fract_z
_atom_site_occupancy
_atom_site_U_iso_or_equiv
Na1 Na+1 0.7072 0.1608 0.631 1 0.0
O2 O-2 0.6468 0.989 0.843 1 0.0
Na3 Na+1 0.1127 0.162 0.445 1 0.0
Na2 Na+1 0.3062 0.7879 0.351 1 0.0
O1 O-2 0.3159 0.905 0.109 1 0.0
Na4 Na+1 0.8856 0.841 0.532 1 0.0
O3 O-2 0.4391 0.444 0.296 1 0.0
Fe1 Fe+2 0.9785 0.6464 0.2441 1 0.0
